data_7200657
loop_
_publ_author_name
'Garcia, Humberto C.'
'Diniz, Renata'
'Yoshida, Maria I.'
'de Oliveira, Luiz Fernando C.'

_publ_section_title
;
 An intriguing hydrogen bond arrangement of polymeric 1D chains of
 4,4&#x2032;-bipyridine coordinated to Co2+, Ni2+, Cu2+ and Zn2+ ions
 having barbiturate as counterions in a 3D network
;
_journal_issue 5
_journal_name_full CrystEngComm
_journal_page_first 881
_journal_paper_doi 10.1039/b819693a
_journal_volume 11
_journal_year 2009
_chemical_formula_moiety 'C10 H16 Cu N2 O4, 2(C4 H3 N2 O3), 6(H2 O)'
_chemical_formula_sum 'C18 H34 Cu N6 O16'
_chemical_formula_weight 654.05
_chemical_name_common
;
tetraaquacopper(II)-4,4'-bipyridine barbiturate hexahydrate
;
_chemical_name_systematic
;
tetraaquacopper(II)-4,4'-bipyridine barbiturate hexahydrate
;
_space_group_IT_number 179
_symmetry_cell_setting hexagonal
_symmetry_Int_Tables_number 179
_symmetry_space_group_name_Hall 'P 65 2 (0 0 1)'
_symmetry_space_group_name_H-M 'P 65 2 2'
_atom_sites_solution_hydrogens geom
_atom_sites_solution_primary direct
_atom_sites_solution_secondary difmap
_audit_creation_date 'Dec 17 16:02:39 2008'
_audit_creation_method 'WinGX routine CIF_UPDATE'
_cell_angle_alpha 90.000
_cell_angle_beta 90.000
_cell_angle_gamma 120.000
_cell_formula_units_Z 6
_cell_length_a 11.467(2)
_cell_length_b 11.467(2)
_cell_length_c 36.974(3)
_cell_measurement_temperature 298(2)
_cell_volume 4210.4(11)
_computing_cell_refinement 'DIRAX (Duisenberg, 1992)'
_computing_data_collection 'COLLECT (Enraf-Nonius, 1997-2000)'
_computing_data_reduction 'EVALCCD (Duisenber et al., 2003)'
_computing_molecular_graphics 'ORTEP 3 FOR WINDOWS (Farrugia, 1997)'
_computing_publication_material 'PLATON (Spek, 1990)'
_computing_structure_refinement 'SHELXL-97 (Sheldrick, 1997)'
_computing_structure_solution 'SHELXL-97 (Sheldrick, 1997)'
_diffrn_ambient_temperature 298(2)
_diffrn_measured_fraction_theta_full 0.982
_diffrn_measured_fraction_theta_max 0.982
_diffrn_radiation_monochromator graphite
_diffrn_radiation_source 'fine-focus sealed tube'
_diffrn_radiation_type MoK\a
_diffrn_radiation_wavelength 0.71073
_diffrn_reflns_av_R_equivalents 0.0436
_diffrn_reflns_av_sigmaI/netI 0.0400
_diffrn_reflns_limit_h_max 14
_diffrn_reflns_limit_h_min -14
_diffrn_reflns_limit_k_max 14
_diffrn_reflns_limit_k_min -14
_diffrn_reflns_limit_l_max 47
_diffrn_reflns_limit_l_min -45
_diffrn_reflns_number 26411
_diffrn_reflns_theta_full 27.49
_diffrn_reflns_theta_max 27.49
_diffrn_reflns_theta_min 5.25
_exptl_absorpt_coefficient_mu 0.8600
_exptl_absorpt_correction_T_max 0.8464
_exptl_absorpt_correction_T_min 0.8044
_exptl_absorpt_correction_type gaussian
_exptl_absorpt_process_details
;
a grid of 8 x 8 x 8 = 512 sampling points was used
;
_exptl_crystal_colour blue
_exptl_crystal_density_diffrn 1.548
_exptl_crystal_density_meas ?
_exptl_crystal_density_method .
_exptl_crystal_description prismatic
_exptl_crystal_F_000 2046
_exptl_crystal_size_max 0.37
_exptl_crystal_size_mid 0.33
_exptl_crystal_size_min 0.29
_refine_diff_density_max 0.489
_refine_diff_density_min -0.327
_refine_diff_density_rms 0.069
_refine_ls_abs_structure_details 'Flack H D (1983), Acta Cryst. A39, 876-881'
_refine_ls_abs_structure_Flack 0.10(2)
_refine_ls_extinction_coef none
_refine_ls_extinction_method none
_refine_ls_goodness_of_fit_ref 1.072
_refine_ls_hydrogen_treatment constr
_refine_ls_matrix_type full
_refine_ls_number_parameters 202
_refine_ls_number_reflns 3141
_refine_ls_number_restraints 0
_refine_ls_restrained_S_all 1.072
_refine_ls_R_factor_all 0.0734
_refine_ls_R_factor_gt 0.0532
_refine_ls_shift/su_max 0.000
_refine_ls_shift/su_mean 0.000
_refine_ls_structure_factor_coef Fsqd
_refine_ls_weighting_details 'calc w=1/[\s^2^(Fo^2^)+(0.0742P)^2^+3.5657P] where P=(Fo^2^+2Fc^2^)/3'
_refine_ls_weighting_scheme calc
_refine_ls_wR_factor_gt 0.1324
_refine_ls_wR_factor_ref 0.1448
_reflns_number_gt 2494
_reflns_number_total 3141
_reflns_threshold_expression >2sigma(I)
_cod_data_source_file b819693a.txt
_cod_data_source_block HBCUBI
_cod_depositor_comments
;
The following automatic conversions were performed:
'_symmetry_cell_setting' value 'Hexagonal' changed to 'hexagonal'
according to '/home/saulius/struct/CIF-dictionaries/cif_core.dic'
dictionary named 'cif_core.dic' version 2.4.1 from 2010-06-29.

Automatic conversion script
Id: cif_fix_enum 1527 2010-12-29 10:47:43Z saulius 
;
_cod_original_cell_volume 4210.1(11)
_cod_original_sg_symbol_Hall 'P 65 2 ( 0 0 1)'
_cod_database_code 7200657
_exptl_absorpt_correction_t_ave 0.8274

loop_
_symmetry_equiv_pos_as_xyz
'x, y, z'
'-x, -y, z+1/2'
'-y, -x, -z+1/6'
'y, x, -z+2/3'
'x-y, -y, -z'
'-x+y, y, -z+1/2'
'x, x-y, -z+5/6'
'-x, -x+y, -z+1/3'
'-y, x-y, z+2/3'
'y, -x+y, z+1/6'
'x-y, x, z+5/6'
'-x+y, -x, z+1/3'

loop_
_atom_site_label
_atom_site_type_symbol
_atom_site_fract_x
_atom_site_fract_y
_atom_site_fract_z
_atom_site_U_iso_or_equiv
_atom_site_adp_type
_atom_site_occupancy
_atom_site_symmetry_multiplicity
_atom_site_calc_flag
_atom_site_refinement_flags
_atom_site_disorder_assembly
_atom_site_disorder_group
Cu1 Cu 0.07071(5) 0.0000 0.0000 0.0334(2) Uani 1 2 d S . .
N1 N -0.1174(4) 0.0000 0.0000 0.0323(10) Uani 1 2 d S . .
N2 N -0.7420(4) 0.0000 0.0000 0.0342(10) Uani 1 2 d S . .
N3 N 0.3580(4) 0.8275(4) 0.09502(10) 0.0420(9) Uani 1 1 d . . .
H3N H 0.3969 0.9101 0.1020 0.050 Uiso 1 1 calc R . .
N4 N 0.7067(4) 0.1041(3) 0.09369(10) 0.0402(8) Uani 1 1 d . . .
H4N H 0.6667 0.0212 0.1004 0.048 Uiso 1 1 calc R . .
O1 O -0.0133(3) -0.1697(3) 0.03203(7) 0.0408(7) Uani 1 1 d . . .
H1A H 0.0372 -0.1679 0.0493 0.061 Uiso 1 1 d R . .
H1B H -0.0366 -0.2391 0.0204 0.061 Uiso 1 1 d R . .
O2 O 0.1240(3) 0.1186(3) 0.04616(7) 0.0471(7) Uani 1 1 d . . .
H2A H 0.2032 0.1719 0.0527 0.071 Uiso 1 1 d R . .
H2B H 0.0620 0.1239 0.0559 0.071 Uiso 1 1 d R . .
O3 O 0.1664(2) 0.8336(2) 0.0833 0.0445(11) Uani 1 2 d S . .
O4 O 0.5497(3) 0.8262(4) 0.10961(13) 0.0811(14) Uani 1 1 d . . .
O5 O 0.90066(18) 0.09934(18) 0.0833 0.0358(9) Uani 1 2 d S . .
O6 O 0.5114(4) 0.1063(4) 0.10448(15) 0.0902(15) Uani 1 1 d . . .
O7 O 0.3697(5) 0.2549(6) 0.08017(14) 0.1055(17) Uani 1 1 d . . .
H7A H 0.4045 0.2175 0.0865 0.158 Uiso 1 1 d R . .
H7B H 0.4214 0.3194 0.0666 0.158 Uiso 1 1 d R . .
O8 O 0.9200(7) 0.5979(6) -0.00429(17) 0.062(2) Uani 0.638(15) 1 d P . .
H8A H 0.9160 0.5711 0.0119 0.093 Uiso 1 1 d R . .
H8B H 0.8734 0.5863 -0.0179 0.093 Uiso 1 1 d R . .
O8A O 0.802(2) 0.5889(15) 0.0083(5) 0.130(11) Uani 0.362(15) 1 d P . .
O9 O 0.5837(9) 0.5139(10) 0.0248(2) 0.187(4) Uani 1 1 d . . .
H9A H 0.5022 0.4797 0.0181 0.281 Uiso 1 1 d R . .
H9B H 0.6384 0.5653 0.0430 0.281 Uiso 1 1 d R . .
C1 C -0.2327(4) -0.1065(4) 0.01185(12) 0.0403(10) Uani 1 1 d . . .
H1 H -0.2298 -0.1815 0.0202 0.048 Uiso 1 1 calc R . .
C2 C -0.3555(4) -0.1100(4) 0.01223(12) 0.0397(10) Uani 1 1 d . . .
H2 H -0.4320 -0.1863 0.0207 0.048 Uiso 1 1 calc R . .
C3 C -0.3649(4) 0.0000 0.0000 0.0312(11) Uani 1 2 d S . .
C4 C -0.6230(4) 0.1147(4) 0.00415(12) 0.0380(9) Uani 1 1 d . . .
H4 H -0.6235 0.1950 0.0071 0.046 Uiso 1 1 calc R . .
C5 C -0.4991(4) 0.1189(4) 0.00426(11) 0.0390(9) Uani 1 1 d . . .
H5 H -0.4195 0.2003 0.0071 0.047 Uiso 1 1 calc R . .
C6 C -0.4959(4) 0.0000 0.0000 0.0325(12) Uani 1 2 d S . .
C7 C 0.2292(3) 0.7708(3) 0.0833 0.0343(13) Uani 1 2 d S . .
C8 C 0.4324(5) 0.7613(5) 0.09659(15) 0.0549(13) Uani 1 1 d . . .
C9 C 0.3696(3) 0.6304(3) 0.0833 0.066(2) Uani 1 2 d S . .
H9 H 0.4164 0.5836 0.0833 0.080 Uiso 1 2 calc SR . .
C10 C 0.8386(3) 0.1614(3) 0.0833 0.0308(12) Uani 1 2 d S . .
C11 C 0.6317(5) 0.1705(5) 0.09418(16) 0.0608(15) Uani 1 1 d . . .
C12 C 0.6965(4) 0.3035(4) 0.0833 0.077(3) Uani 1 2 d S . .
H12 H 0.6496 0.3503 0.0833 0.093 Uiso 1 2 calc SR . .

loop_
_atom_site_aniso_label
_atom_site_aniso_U_11
_atom_site_aniso_U_22
_atom_site_aniso_U_33
_atom_site_aniso_U_23
_atom_site_aniso_U_13
_atom_site_aniso_U_12
Cu1 0.0240(3) 0.0365(4) 0.0440(3) -0.0016(3) -0.00081(15) 0.0183(2)
N1 0.0260(15) 0.038(3) 0.037(2) -0.005(2) -0.0023(10) 0.0188(13)
N2 0.0239(15) 0.043(3) 0.042(2) -0.007(2) -0.0036(12) 0.0213(14)
N3 0.036(2) 0.0343(19) 0.060(2) -0.0012(16) -0.0038(17) 0.0206(17)
N4 0.034(2) 0.0300(19) 0.054(2) -0.0065(15) 0.0027(16) 0.0140(16)
O1 0.0321(15) 0.0396(16) 0.0526(16) 0.0048(12) -0.0057(13) 0.0194(14)
O2 0.0284(14) 0.059(2) 0.0557(16) -0.0169(14) -0.0031(12) 0.0234(13)
O3 0.049(2) 0.049(2) 0.047(2) -0.0099(18) -0.0099(18) 0.033(2)
O4 0.0324(19) 0.053(2) 0.152(4) 0.028(3) -0.014(2) 0.0173(17)
O5 0.0274(16) 0.0274(16) 0.055(2) 0.0034(14) 0.0034(14) 0.0152(18)
O6 0.034(2) 0.065(3) 0.167(4) -0.037(3) 0.013(2) 0.0210(19)
O7 0.062(3) 0.118(5) 0.109(4) -0.017(3) -0.008(3) 0.025(3)
O8 0.064(5) 0.060(4) 0.066(4) -0.010(3) -0.017(3) 0.034(3)
O8A 0.15(2) 0.070(9) 0.150(16) 0.012(9) -0.058(15) 0.037(10)
O9 0.156(7) 0.253(10) 0.159(6) -0.080(6) -0.060(6) 0.107(7)
C1 0.0243(19) 0.040(2) 0.063(3) 0.0065(19) 0.0010(17) 0.0217(18)
C2 0.028(2) 0.039(2) 0.057(2) 0.0031(19) 0.0010(17) 0.0202(19)
C3 0.0230(17) 0.041(3) 0.035(3) -0.006(3) -0.0032(13) 0.0207(16)
C4 0.0261(19) 0.036(2) 0.056(2) -0.0038(19) -0.0009(18) 0.0189(17)
C5 0.0210(18) 0.040(2) 0.056(2) -0.0104(19) -0.0059(18) 0.0151(17)
C6 0.0222(17) 0.048(3) 0.036(3) -0.005(3) -0.0025(13) 0.0241(16)
C7 0.036(2) 0.036(2) 0.033(3) -0.002(2) -0.002(2) 0.019(3)
C8 0.032(2) 0.048(3) 0.089(3) 0.025(3) 0.010(2) 0.022(2)
C9 0.038(3) 0.038(3) 0.127(7) 0.017(4) 0.017(4) 0.021(3)
C10 0.028(2) 0.028(2) 0.031(3) -0.0043(18) -0.0043(18) 0.010(2)
C11 0.035(3) 0.042(3) 0.102(4) -0.029(3) -0.008(3) 0.017(2)
C12 0.040(3) 0.040(3) 0.160(9) -0.031(4) -0.031(4) 0.026(4)

loop_
_atom_type_symbol
_atom_type_description
_atom_type_scat_dispersion_real
_atom_type_scat_dispersion_imag
_atom_type_scat_source
C C 0.0033 0.0016 'International Tables Vol C Tables 4.2.6.8 and 6.1.1.4'
H H 0.0000 0.0000 'International Tables Vol C Tables 4.2.6.8 and 6.1.1.4'
Cu Cu 0.3201 1.2651 'International Tables Vol C Tables 4.2.6.8 and 6.1.1.4'
N N 0.0061 0.0033 'International Tables Vol C Tables 4.2.6.8 and 6.1.1.4'
O O 0.0106 0.0060 'International Tables Vol C Tables 4.2.6.8 and 6.1.1.4'

loop_
_exptl_crystal_face_index_h
_exptl_crystal_face_index_k
_exptl_crystal_face_index_l
_exptl_crystal_face_perp_dist
-1 0 0 0.1190
-1 1 -1 0.1530
1 1 -1 0.1940
0 0 1 0.2400
3 -2 0 0.1060
0 0 -1 0.1390
-1 1 4 0.1470
0 1 2 0.1350
2 -5 -1 0.1700
1 -2 6 0.2070

loop_
_geom_angle_atom_site_label_1
_geom_angle_atom_site_label_2
_geom_angle_atom_site_label_3
_geom_angle
_geom_angle_site_symmetry_1
_geom_angle_site_symmetry_3
_geom_angle_publ_flag
O1 Cu1 O1 179.45(16) 5 . ?
O1 Cu1 O2 89.53(12) 5 5 ?
O1 Cu1 O2 90.49(12) . 5 ?
O1 Cu1 O2 90.49(12) 5 . ?
O1 Cu1 O2 89.53(12) . . ?
O2 Cu1 O2 176.20(16) 5 . ?
O1 Cu1 N2 89.74(8) 5 1_655 ?
O1 Cu1 N2 89.71(8) . 1_655 ?
O2 Cu1 N2 91.89(8) 5 1_655 ?
O2 Cu1 N2 91.91(8) . 1_655 ?
O1 Cu1 N1 90.26(8) 5 . ?
O1 Cu1 N1 90.29(8) . . ?
O2 Cu1 N1 88.11(8) 5 . ?
O2 Cu1 N1 88.09(8) . . ?
N2 Cu1 N1 180.0 1_655 . ?
C1 N1 C1 116.4(5) . 5 ?
C1 N1 Cu1 121.8(2) . . ?
C1 N1 Cu1 121.8(2) 5 . ?
C4 N2 C4 116.9(4) . 5 ?
C4 N2 Cu1 121.5(2) . 1_455 ?
C4 N2 Cu1 121.6(2) 5 1_455 ?
C7 N3 C8 124.6(4) . . ?
C10 N4 C11 124.9(4) . . ?
N1 C1 C2 123.4(4) . . ?
C1 C2 C3 120.4(4) . . ?
C2 C3 C2 116.0(5) 5 . ?
C2 C3 C6 122.0(2) 5 . ?
C2 C3 C6 122.0(2) . . ?
N2 C4 C5 123.2(4) . . ?
C6 C5 C4 119.4(4) . . ?
C5 C6 C5 117.8(5) 5 . ?
C5 C6 C3 121.1(2) 5 . ?
C5 C6 C3 121.1(2) . . ?
O3 C7 N3 121.9(3) . . ?
O3 C7 N3 121.9(3) . 3_665 ?
N3 C7 N3 116.2(5) . 3_665 ?
O4 C8 C9 126.5(5) . . ?
O4 C8 N3 117.0(5) . . ?
C9 C8 N3 116.4(5) . . ?
C8 C9 C8 121.8(6) 3_665 . ?
O5 C10 N4 122.7(2) . . ?
O5 C10 N4 122.8(2) . 3_665 ?
N4 C10 N4 114.5(5) . 3_665 ?
O6 C11 C12 124.3(5) . . ?
O6 C11 N4 118.5(5) . . ?
C12 C11 N4 117.2(5) . . ?
C11 C12 C11 121.3(6) 3_665 . ?

loop_
_geom_bond_atom_site_label_1
_geom_bond_atom_site_label_2
_geom_bond_distance
_geom_bond_site_symmetry_2
_geom_bond_publ_flag
Cu1 O1 2.060(3) 5 ?
Cu1 O1 2.060(3) . ?
Cu1 O2 2.075(3) 5 ?
Cu1 O2 2.075(3) . ?
Cu1 N2 2.147(4) 1_655 ?
Cu1 N1 2.156(4) . ?
N1 C1 1.348(5) . ?
N1 C1 1.348(5) 5 ?
N2 C4 1.349(5) . ?
N2 C4 1.350(5) 5 ?
N2 Cu1 2.147(4) 1_455 ?
N3 C7 1.352(5) . ?
N3 C8 1.398(6) . ?
N4 C10 1.367(5) . ?
N4 C11 1.405(6) . ?
O3 C7 1.248(7) . ?
O4 C8 1.262(6) . ?
O5 C10 1.233(6) . ?
O6 C11 1.254(6) . ?
O8 O8A 1.38(2) . ?
C1 C2 1.388(6) . ?
C2 C3 1.395(5) . ?
C3 C2 1.394(5) 5 ?
C3 C6 1.501(7) . ?
C4 C5 1.398(5) . ?
C5 C6 1.391(5) . ?
C6 C5 1.391(5) 5 ?
C7 N3 1.353(5) 3_665 ?
C8 C9 1.389(6) . ?
C9 C8 1.389(6) 3_665 ?
C10 N4 1.368(5) 3_665 ?
C11 C12 1.381(6) . ?
C12 C11 1.380(6) 3_665 ?

loop_
_geom_hbond_atom_site_label_D
_geom_hbond_atom_site_label_H
_geom_hbond_atom_site_label_A
_geom_hbond_distance_DH
_geom_hbond_distance_HA
_geom_hbond_distance_DA
_geom_hbond_angle_DHA
_geom_hbond_site_symmetry_A
_geom_hbond_publ_flag
O1 H1A O3 0.8600 1.9400 2.788(4) 172.00 3_655 yes
O1 H1B O8 0.8200 1.9100 2.731(7) 175.00 1_445 yes
O2 H2A O7 0.8400 1.9400 2.749(7) 162.00 . yes
O2 H2B O5 0.8300 2.0000 2.816(4) 168.00 3_565 yes
N3 H3N O6 0.8600 1.9600 2.795(7) 164.00 1_565 yes
O7 H7A O6 0.7500 2.2700 3.020(8) 179.00 . yes
O7 H7B O9 0.8400 2.5800 3.427(11) 178.00 . yes
O8 H8B O4 0.7000 2.1200 2.819(10) 177.00 11_654 yes
O9 H9A O8 0.8500 1.8700 2.715(15) 179.00 5_565 yes
C1 H1 O1 0.9300 2.4600 3.038(6) 121.00 . yes

loop_
_geom_torsion_atom_site_label_1
_geom_torsion_atom_site_label_2
_geom_torsion_atom_site_label_3
_geom_torsion_atom_site_label_4
_geom_torsion
_geom_torsion_site_symmetry_1
_geom_torsion_site_symmetry_2
_geom_torsion_site_symmetry_3
_geom_torsion_site_symmetry_4
_geom_torsion_publ_flag
O1 Cu1 N1 C1 -12.6(2) . . . . no
O1 Cu1 N1 C1 167.4(2) . . . 5_555 no
O2 Cu1 N1 C1 -102.1(2) . . . . no
O2 Cu1 N1 C1 77.9(2) . . . 5_555 no
O1 Cu1 N1 C1 167.4(2) 5_555 . . . no
O1 Cu1 N2 C4 137.2(2) . . . . no
O1 Cu1 N2 C4 -42.8(2) . . . 5_555 no
O2 Cu1 N2 C4 47.7(2) . . . . no
O2 Cu1 N2 C4 -132.3(2) . . . 5_555 no
O1 Cu1 N2 C4 -42.8(2) 5_555 . . . no
Cu1 N1 C1 C2 -180.0(3) . . . . no
C1 N1 C1 C2 0.0(5) 5_555 . . . no
C8 N3 C7 N3 -1.8(5) . . . 3_665 no
C7 N3 C8 O4 -177.0(4) . . . . no
C7 N3 C8 C9 3.4(7) . . . . no
C8 N3 C7 O3 178.2(3) . . . . no
C10 N4 C11 C12 0.1(7) . . . . no
C11 N4 C10 O5 180.0(4) . . . . no
C11 N4 C10 N4 0.0(5) . . . 3_665 no
C10 N4 C11 O6 -179.6(4) . . . . no
N1 C1 C2 C3 0.0(6) . . . . no
C1 C2 C3 C2 0.0(5) . . . 5_555 no
C1 C2 C3 C6 -180.0(3) . . . 1_455 no
O4 C8 C9 C8 179.0(5) . . . 3_665 no
N3 C8 C9 C8 -1.6(6) . . . 3_665 no
O6 C11 C12 C11 179.6(5) . . . 3_665 no
N4 C11 C12 C11 0.0(6) . . . 3_665 no
